data_7247888
loop_
_publ_author_name
'Dai, Wen'
'Zhang, Chuanming'
'Yang, Xiaoang'
'Li, Lincai'

_publ_section_title
;
 Highly efficient iodine uptake and iodate selective probe in a 3D
 honeycomb-like copper--organic framework based on in situ ligand
 transformation
;
_journal_issue 6
_journal_name_full CrystEngComm
_journal_page_first 773
_journal_page_last 782
_journal_paper_doi 10.1039/D3CE01169K
_journal_volume 26
_journal_year 2024
_chemical_formula_moiety '0.17(C120 H72 Cu6 N24 O42), 2(O)'
_chemical_formula_sum 'C20 H18 Cu N4 O9'
_chemical_formula_weight 521.92
_space_group_crystal_system hexagonal
_space_group_IT_number 179
_space_group_name_Hall 'P 65 2 (0 0 1)'
_space_group_name_H-M_alt 'P 65 2 2'
_atom_sites_solution_hydrogens geom
_audit_creation_date 2023-08-25
_audit_creation_method
;
Olex2 1.2
(compiled 2017.03.28 svn.r3405 for OlexSys, GUI svn.r5335)
;
_audit_update_record
;
2023-08-25 deposited with the CCDC.	2023-12-21 downloaded from the CCDC.
;
_cell_angle_alpha 90
_cell_angle_beta 90
_cell_angle_gamma 120
_cell_formula_units_Z 6
_cell_length_a 18.8181(8)
_cell_length_b 18.8181(8)
_cell_length_c 23.6351(7)
_cell_measurement_reflns_used 6960
_cell_measurement_temperature 150.00(10)
_cell_measurement_theta_max 72.3430
_cell_measurement_theta_min 4.6100
_cell_volume 7248.4(5)
_computing_cell_refinement 'CrysAlisPro 1.171.39.46e (Rigaku OD, 2018)'
_computing_data_collection 'CrysAlisPro 1.171.39.46e (Rigaku OD, 2018)'
_computing_data_reduction 'CrysAlisPro 1.171.39.46e (Rigaku OD, 2018)'
_computing_molecular_graphics 'Olex2 (Dolomanov et al., 2009)'
_computing_publication_material 'Olex2 (Dolomanov et al., 2009)'
_computing_structure_refinement 'XL (Sheldrick, 2008)'
_diffrn_ambient_environment N~2~
_diffrn_ambient_temperature 150.00(10)
_diffrn_detector 'CCD plate'
_diffrn_detector_area_resol_mean 10.5148
_diffrn_detector_type Atlas
_diffrn_measured_fraction_theta_full 0.992
_diffrn_measured_fraction_theta_max 0.984
_diffrn_measurement_details
;
List of Runs (angles in degrees, time in seconds):

  # Type    Start    End  Width  t~exp~   \w     \q     \k     \f   Frames
#--------------------------------------------------------------------------
  1  \w    -32.00  -2.00   1.00   20.23    --  -40.45 125.00 -60.00   30
  2  \w    -65.00  29.00   1.00   20.23    --  -40.45  38.00-120.00   94
  3  \w    132.00 172.00   1.00   20.23    --  103.24 125.00   0.00   40
  4  \w    109.00 165.00   1.00   20.23    --  103.24 112.00-107.00   56
  5  \w     75.00 175.00   1.00   20.23    --  103.24  61.00-180.00  100
  6  \w    142.00 173.00   1.00   20.23    --  103.24 126.00 -97.00   31
  7  \w    127.00 155.00   1.00   20.23    --  103.24  45.00 150.00   28
  8  \w     94.00 129.00   1.00   20.23    --  103.24 125.00   0.00   35
;
_diffrn_measurement_device 'four-circle diffractometer'
_diffrn_measurement_device_type 'SuperNova, Dual, Cu at home/near, Atlas'
_diffrn_measurement_method '\w scans'
_diffrn_orient_matrix_type 'CrysAlisPro convention (1999,Acta A55,543-557)'
_diffrn_orient_matrix_UB_11 0.0712045000
_diffrn_orient_matrix_UB_12 -0.0122527000
_diffrn_orient_matrix_UB_13 -0.0197531000
_diffrn_orient_matrix_UB_21 0.0620133000
_diffrn_orient_matrix_UB_22 0.0889134000
_diffrn_orient_matrix_UB_23 0.0169861000
_diffrn_orient_matrix_UB_31 0.0058988000
_diffrn_orient_matrix_UB_32 -0.0292946000
_diffrn_orient_matrix_UB_33 0.0597830000
_diffrn_radiation_monochromator mirror
_diffrn_radiation_probe x-ray
_diffrn_radiation_type CuK\a
_diffrn_radiation_wavelength 1.54184
_diffrn_reflns_av_R_equivalents 0.0516
_diffrn_reflns_av_unetI/netI 0.0379
_diffrn_reflns_Laue_measured_fraction_full 0.992
_diffrn_reflns_Laue_measured_fraction_max 0.984
_diffrn_reflns_limit_h_max 22
_diffrn_reflns_limit_h_min -21
_diffrn_reflns_limit_k_max 22
_diffrn_reflns_limit_k_min -20
_diffrn_reflns_limit_l_max 29
_diffrn_reflns_limit_l_min -27
_diffrn_reflns_number 18325
_diffrn_reflns_point_group_measured_fraction_full 0.995
_diffrn_reflns_point_group_measured_fraction_max 0.987
_diffrn_reflns_theta_full 67.684
_diffrn_reflns_theta_max 72.733
_diffrn_reflns_theta_min 3.294
_diffrn_source 'micro-focus sealed X-ray tube'
_diffrn_source_type 'SuperNova (Cu) X-ray Source'
_exptl_absorpt_coefficient_mu 0.886
_exptl_absorpt_correction_T_max 1.00000
_exptl_absorpt_correction_T_min 0.28661
_exptl_absorpt_correction_type multi-scan
_exptl_absorpt_process_details
;
CrysAlisPro 1.171.39.46e (Rigaku Oxford Diffraction, 2018)
Empirical absorption correction using spherical harmonics,
 implemented in SCALE3 ABSPACK scaling algorithm.
;
_exptl_crystal_colour 'clear light blue'
_exptl_crystal_colour_lustre clear
_exptl_crystal_colour_modifier light
_exptl_crystal_colour_primary blue
_exptl_crystal_density_diffrn 0.717
_exptl_crystal_description needle
_exptl_crystal_F_000 1602
_exptl_crystal_recrystallization_method 'solvothermal reaction'
_exptl_crystal_size_max 0.15
_exptl_crystal_size_mid 0.03
_exptl_crystal_size_min 0.01
_refine_diff_density_max 0.457
_refine_diff_density_min -0.341
_refine_diff_density_rms 0.046
_refine_ls_abs_structure_details
;
 Refined as an inversion twin.
;
_refine_ls_abs_structure_Flack 0.14(6)
_refine_ls_extinction_method none
_refine_ls_goodness_of_fit_ref 1.071
_refine_ls_hydrogen_treatment constr
_refine_ls_matrix_type full
_refine_ls_number_parameters 134
_refine_ls_number_reflns 4728
_refine_ls_number_restraints 54
_refine_ls_restrained_S_all 1.065
_refine_ls_R_factor_all 0.0649
_refine_ls_R_factor_gt 0.0527
_refine_ls_shift/su_max 0.000
_refine_ls_shift/su_mean 0.000
_refine_ls_structure_factor_coef Fsqd
_refine_ls_weighting_details 'w=1/[\s^2^(Fo^2^)+(0.0984P)^2^] where P=(Fo^2^+2Fc^2^)/3'
_refine_ls_weighting_scheme calc
_refine_ls_wR_factor_gt 0.1432
_refine_ls_wR_factor_ref 0.1527
_reflns_Friedel_coverage 0.712
_reflns_Friedel_fraction_full 1.000
_reflns_Friedel_fraction_max 0.991
_reflns_number_gt 3860
_reflns_number_total 4728
_reflns_threshold_expression 'I > 2\s(I)'
_cod_data_source_file d3ce01169k2.cif
_cod_data_source_block 20201225-dw1_sq
_cod_depositor_comments 'Adding full bibliography for 7247888.cif.'
_cod_original_cell_volume 7248.4(7)
_cod_database_code 7247888
_shelx_shelxl_version_number 2014/7
_shelx_space_group_comment
;
The symmetry employed for this shelxl refinement is uniquely defined
by the following loop, which should always be used as a source of
symmetry information in preference to the above space-group names.
They are only intended as comments.
;
_reflns_odcompleteness_completeness 99.92
_reflns_odcompleteness_iscentric 1
_reflns_odcompleteness_theta 66.97
_olex2_refinement_description
;
1. Twinned data refinement
 Scales: 0.86(6)
 0.14(6)
2. Fixed Uiso
 At 1.2 times of:
  All C(H) groups, All N(H) groups
3. Uiso/Uaniso restraints and constraints
C8 \\sim C3 \\sim C6 \\sim C9 \\sim C7 \\sim C11 \\sim C2 \\sim C10 \\sim C4
\\sim C5 \\sim C1: within 2A with sigma of 0.04 and sigma for terminal atoms of
0.08
Uanis(O1) = Uanis(O2) = Uanis(O3)
Uanis(N1) = Uanis(N2)
4.a Aromatic/amide H refined with riding coordinates:
 N1(H1), C7(H7), C2(H2), C10(H10), C4(H4), C5(H5), C1(H1A)
;
_olex2_submission_special_instructions 'No special instructions were received'
_oxdiff_exptl_absorpt_empirical_details
;
Empirical correction (ABSPACK) includes:
- Absorption correction using spherical harmonics
- Frame scaling
;
_oxdiff_exptl_absorpt_empirical_full_max 2.282
_oxdiff_exptl_absorpt_empirical_full_min 0.390

loop_
_space_group_symop_operation_xyz
'x, y, z'
'-y, x-y, z+2/3'
'-x+y, -x, z+1/3'
'-x, -y, z+1/2'
'y, -x+y, z+1/6'
'x-y, x, z+5/6'
'y, x, -z+2/3'
'x-y, -y, -z'
'-x, -x+y, -z+1/3'
'-y, -x, -z+1/6'
'-x+y, y, -z+1/2'
'x, x-y, -z+5/6'

loop_
_atom_site_label
_atom_site_type_symbol
_atom_site_fract_x
_atom_site_fract_y
_atom_site_fract_z
_atom_site_U_iso_or_equiv
_atom_site_adp_type
_atom_site_occupancy
_atom_site_site_symmetry_order
_atom_site_calc_flag
_atom_site_refinement_flags_posn
_atom_site_refinement_flags_adp
_atom_site_refinement_flags_occupancy
_atom_site_disorder_assembly
_atom_site_disorder_group
Cu1 Cu 1.21881(3) 0.78119(3) 0.5833 0.0450(3) Uani 1 2 d S T P . .
O2 O 0.8560(2) 0.5567(2) 0.80654(12) 0.0618(5) Uani 1 1 d . . . . .
O4 O 1.14645(16) 0.85355(16) 0.5833 0.0701(13) Uani 1 2 d S T P . .
O3 O 1.0393(2) 0.6595(2) 0.85011(12) 0.0618(5) Uani 1 1 d . . . . .
N2 N 1.1495(2) 0.7088(2) 0.64586(12) 0.0478(6) Uani 1 1 d . . . . .
O1 O 0.7573(2) 0.4268(2) 0.81511(11) 0.0618(5) Uani 1 1 d . . . . .
N1 N 1.0209(2) 0.5620(2) 0.78409(12) 0.0478(6) Uani 1 1 d . . . . .
H1 H 0.9991 0.5089 0.7785 0.057 Uiso 1 1 calc R . . . .
C8 C 0.9584(2) 0.5187(3) 0.87603(13) 0.0457(9) Uani 1 1 d . U . . .
C3 C 1.0652(3) 0.6136(3) 0.73893(14) 0.0486(10) Uani 1 1 d . U . . .
C6 C 1.0082(3) 0.5857(3) 0.83549(16) 0.0512(10) Uani 1 1 d . U . . .
C9 C 0.8733(2) 0.4741(3) 0.87461(14) 0.0461(9) Uani 1 1 d . U . . .
C7 C 1.0012(3) 0.50059(17) 0.9167 0.0529(15) Uani 1 2 d S TU P . .
H7 H 1.0595 0.5297 0.9167 0.063 Uiso 1 2 calc RS T P . .
C11 C 0.8258(3) 0.4879(3) 0.82945(17) 0.0517(10) Uani 1 1 d . U . . .
C2 C 1.0826(3) 0.6947(4) 0.73471(17) 0.0640(13) Uani 1 1 d . U . . .
H2 H 1.0673 0.7192 0.7639 0.077 Uiso 1 1 calc R . . . .
C10 C 0.8318(3) 0.41591(16) 0.9167 0.0450(12) Uani 1 2 d S TU P . .
H10 H 0.7735 0.3868 0.9167 0.054 Uiso 1 2 calc RS T P . .
C4 C 1.0926(3) 0.5828(3) 0.69643(15) 0.0510(10) Uani 1 1 d . U . . .
H4 H 1.0834 0.5285 0.6988 0.061 Uiso 1 1 calc R . . . .
C5 C 1.1332(3) 0.6315(3) 0.65052(16) 0.0476(9) Uani 1 1 d . U . . .
H5 H 1.1504 0.6091 0.6211 0.057 Uiso 1 1 calc R . . . .
C1 C 1.1231(4) 0.7386(3) 0.68642(19) 0.0704(14) Uani 1 1 d . U . . .
H1A H 1.1323 0.7928 0.6823 0.085 Uiso 1 1 calc R . . . .
O01 O 0.9473(4) 0.3952(4) 0.7624(3) 0.1235(18) Uiso 1 1 d . . . . .

loop_
_atom_site_aniso_label
_atom_site_aniso_U_11
_atom_site_aniso_U_22
_atom_site_aniso_U_33
_atom_site_aniso_U_23
_atom_site_aniso_U_13
_atom_site_aniso_U_12
Cu1 0.0521(3) 0.0521(3) 0.0154(3) 0.0023(2) 0.0023(2) 0.0145(4)
O2 0.0615(11) 0.0798(13) 0.0345(8) 0.0040(9) -0.0033(8) 0.0282(10)
O4 0.084(3) 0.084(3) 0.049(2) 0.012(2) 0.012(2) 0.047(3)
O3 0.0615(11) 0.0798(13) 0.0345(8) 0.0040(9) -0.0033(8) 0.0282(10)
N2 0.0478(13) 0.0616(15) 0.0230(10) 0.0052(10) 0.0038(9) 0.0191(12)
O1 0.0615(11) 0.0798(13) 0.0345(8) 0.0040(9) -0.0033(8) 0.0282(10)
N1 0.0478(13) 0.0616(15) 0.0230(10) 0.0052(10) 0.0038(9) 0.0191(12)
C8 0.045(2) 0.065(3) 0.0129(13) 0.0040(15) -0.0002(13) 0.0164(19)
C3 0.050(2) 0.069(3) 0.0186(15) 0.0100(16) 0.0027(14) 0.024(2)
C6 0.044(2) 0.072(3) 0.0303(18) 0.0127(19) -0.0002(16) 0.0227(19)
C9 0.043(2) 0.070(3) 0.0179(15) 0.0001(17) -0.0028(15) 0.0231(19)
C7 0.035(3) 0.083(3) 0.024(2) 0.016(3) 0.000 0.0177(13)
C11 0.040(2) 0.077(3) 0.0355(18) -0.006(2) -0.0076(17) 0.028(2)
C2 0.085(3) 0.087(4) 0.030(2) 0.020(2) 0.021(2) 0.051(3)
C10 0.039(3) 0.062(3) 0.027(2) -0.001(2) 0.000 0.0193(13)
C4 0.058(3) 0.060(3) 0.0270(17) 0.0080(17) 0.0085(17) 0.023(2)
C5 0.052(2) 0.061(2) 0.0251(16) 0.0050(16) 0.0049(16) 0.025(2)
C1 0.099(4) 0.066(3) 0.039(2) 0.013(2) 0.028(2) 0.036(3)

loop_
_atom_type_symbol
_atom_type_description
_atom_type_scat_dispersion_real
_atom_type_scat_dispersion_imag
_atom_type_scat_source
C C 0.0181 0.0091 'International Tables Vol C Tables 4.2.6.8 and 6.1.1.4'
H H 0.0000 0.0000 'International Tables Vol C Tables 4.2.6.8 and 6.1.1.4'
Cu Cu -1.9646 0.5888 'International Tables Vol C Tables 4.2.6.8 and 6.1.1.4'
N N 0.0311 0.0180 'International Tables Vol C Tables 4.2.6.8 and 6.1.1.4'
O O 0.0492 0.0322 'International Tables Vol C Tables 4.2.6.8 and 6.1.1.4'

loop_
_geom_angle_atom_site_label_1
_geom_angle_atom_site_label_2
_geom_angle_atom_site_label_3
_geom_angle
_geom_angle_site_symmetry_1
_geom_angle_site_symmetry_3
_geom_angle_publ_flag
O2 Cu1 O2 174.6(2) 9_766 6_654 ?
O2 Cu1 O4 92.69(11) 6_654 . ?
O2 Cu1 O4 92.69(11) 9_766 . ?
O2 Cu1 N2 90.31(14) 9_766 . ?
O2 Cu1 N2 90.32(14) 6_654 10_776 ?
O2 Cu1 N2 89.55(13) 6_654 . ?
O2 Cu1 N2 89.55(13) 9_766 10_776 ?
N2 Cu1 O4 91.43(12) 10_776 . ?
N2 Cu1 O4 91.43(12) . . ?
N2 Cu1 N2 177.1(2) 10_776 . ?
C11 O2 Cu1 112.4(3) . 5_565 ?
C5 N2 Cu1 121.5(3) . . ?
C1 N2 Cu1 120.2(3) . . ?
C1 N2 C5 118.1(4) . . ?
C3 N1 H1 116.7 . . ?
C6 N1 H1 116.7 . . ?
C6 N1 C3 126.5(4) . . ?
C9 C8 C6 123.1(3) . . ?
C9 C8 C7 119.9(4) . . ?
C7 C8 C6 116.9(4) . . ?
C2 C3 N1 123.0(4) . . ?
C4 C3 N1 118.7(4) . . ?
C4 C3 C2 118.3(4) . . ?
O3 C6 N1 123.3(4) . . ?
O3 C6 C8 120.5(4) . . ?
N1 C6 C8 116.1(4) . . ?
C8 C9 C11 121.4(4) . . ?
C8 C9 C10 118.8(4) . . ?
C10 C9 C11 119.8(4) . . ?
C8 C7 C8 120.3(5) 12_556 . ?
C8 C7 H7 119.9 12_556 . ?
C8 C7 H7 119.9 . . ?
O2 C11 O1 123.5(4) . . ?
O2 C11 C9 119.3(4) . . ?
O1 C11 C9 117.2(4) . . ?
C3 C2 H2 121.1 . . ?
C1 C2 C3 117.8(5) . . ?
C1 C2 H2 121.1 . . ?
C9 C10 C9 121.9(5) 12_556 . ?
C9 C10 H10 119.0 12_556 . ?
C9 C10 H10 119.0 . . ?
C3 C4 H4 120.2 . . ?
C5 C4 C3 119.6(4) . . ?
C5 C4 H4 120.2 . . ?
N2 C5 C4 122.5(4) . . ?
N2 C5 H5 118.7 . . ?
C4 C5 H5 118.7 . . ?
N2 C1 C2 123.5(5) . . ?
N2 C1 H1A 118.2 . . ?
C2 C1 H1A 118.2 . . ?

loop_
_geom_bond_atom_site_label_1
_geom_bond_atom_site_label_2
_geom_bond_distance
_geom_bond_site_symmetry_2
_geom_bond_publ_flag
Cu1 O2 1.982(3) 9_766 ?
Cu1 O2 1.982(3) 6_654 ?
Cu1 O4 2.359(5) . ?
Cu1 N2 1.991(3) 10_776 ?
Cu1 N2 1.991(3) . ?
O2 Cu1 1.982(3) 5_565 ?
O2 C11 1.247(6) . ?
O3 C6 1.257(6) . ?
N2 C5 1.333(6) . ?
N2 C1 1.326(6) . ?
O1 C11 1.272(5) . ?
N1 H1 0.8800 . ?
N1 C3 1.403(5) . ?
N1 C6 1.356(5) . ?
C8 C6 1.484(5) . ?
C8 C9 1.388(6) . ?
C8 C7 1.401(5) . ?
C3 C2 1.396(7) . ?
C3 C4 1.381(6) . ?
C9 C11 1.496(5) . ?
C9 C10 1.393(5) . ?
C7 C8 1.401(5) 12_556 ?
C7 H7 0.9500 . ?
C2 H2 0.9500 . ?
C2 C1 1.391(6) . ?
C10 C9 1.393(5) 12_556 ?
C10 H10 0.9500 . ?
C4 H4 0.9500 . ?
C4 C5 1.379(5) . ?
C5 H5 0.9500 . ?
C1 H1A 0.9500 . ?

loop_
_twin_individual_id
_twin_individual_mass_fraction_refined
1 0.86(6)
2 0.14(6)
